data_4514315
loop_
_publ_author_name
'Hatano, Manabu'
'Mochizuki, Takuya'
'Nishikawa, Keisuke'
'Ishihara, Kazuaki'

_publ_section_title
;
 Enantioselective Aza-Friedel--Crafts Reaction of Indoles with Ketimines
 Catalyzed by Chiral Potassium Binaphthyldisulfonates
;
_journal_issue 1
_journal_name_full 'ACS Catalysis'
_journal_page_first 349
_journal_paper_doi 10.1021/acscatal.7b03708
_journal_volume 8
_journal_year 2017
_chemical_absolute_configuration (R)
_chemical_formula_sum 'C30 H28 N2 O2 S'
_chemical_formula_weight 480.60
_chemical_name_common
;
(R)-N-(1-(1-benzyl-1H-indol-3-yl)-1-phenylethyl)
-4-methylbenzenesulfonamide
;
_space_group_crystal_system triclinic
_space_group_IT_number 1
_space_group_name_Hall 'P 1'
_space_group_name_H-M_alt 'P 1'
_symmetry_space_group_name_Hall 'P 1'
_symmetry_space_group_name_H-M 'P 1'
_atom_sites_solution_hydrogens mixed
_audit_creation_method SHELXL-2014/6
_cell_angle_alpha 94.682(5)
_cell_angle_beta 100.658(5)
_cell_angle_gamma 98.889(5)
_cell_formula_units_Z 2
_cell_length_a 9.528(3)
_cell_length_b 10.803(3)
_cell_length_c 12.452(3)
_cell_measurement_reflns_used 4691
_cell_measurement_temperature 93(2)
_cell_measurement_theta_max 27.49
_cell_measurement_theta_min 3.026
_cell_volume 1236.4(6)
_computing_cell_refinement 'Rigaku CrystalClear'
_computing_data_collection 'Rigaku CrystalClear'
_computing_data_reduction 'Rigaku CrystalClear'
_computing_molecular_graphics 'Rigaku CrystalStructure'
_computing_publication_material 'Rigaku CrystalStructure'
_computing_structure_refinement 'SHELXL-2014/6 (Sheldrick, 2014)'
_computing_structure_solution 'Rigaku CrystalStructure'
_diffrn_ambient_temperature 93(2)
_diffrn_measured_fraction_theta_full 0.962
_diffrn_measured_fraction_theta_max 0.934
_diffrn_measurement_device_type 'PILATUS 200K area detector'
_diffrn_measurement_method 'phi and omega scan'
_diffrn_radiation_type MoK\a
_diffrn_radiation_wavelength 0.71075
_diffrn_reflns_av_R_equivalents 0.0273
_diffrn_reflns_av_unetI/netI 0.0449
_diffrn_reflns_Laue_measured_fraction_full 0.962
_diffrn_reflns_Laue_measured_fraction_max 0.934
_diffrn_reflns_limit_h_max 12
_diffrn_reflns_limit_h_min -12
_diffrn_reflns_limit_k_max 11
_diffrn_reflns_limit_k_min -13
_diffrn_reflns_limit_l_max 14
_diffrn_reflns_limit_l_min -16
_diffrn_reflns_number 10622
_diffrn_reflns_point_group_measured_fraction_full 0.718
_diffrn_reflns_point_group_measured_fraction_max 0.673
_diffrn_reflns_theta_full 25.242
_diffrn_reflns_theta_max 27.468
_diffrn_reflns_theta_min 3.025
_exptl_absorpt_coefficient_mu 0.162
_exptl_absorpt_correction_type empirical
_exptl_absorpt_process_details 'Rigaku CrystalClear'
_exptl_crystal_colour colorless
_exptl_crystal_density_diffrn 1.291
_exptl_crystal_description prism
_exptl_crystal_F_000 508
_exptl_crystal_size_max 0.390
_exptl_crystal_size_mid 0.370
_exptl_crystal_size_min 0.200
_exptl_transmission_factor_max 1.000
_exptl_transmission_factor_min 0.854
_refine_diff_density_max 0.494
_refine_diff_density_min -0.297
_refine_diff_density_rms 0.051
_refine_ls_abs_structure_details
;
 Flack x determined using 2048 quotients [(I+)-(I-)]/[(I+)+(I-)]
 (Parsons, Flack and Wagner, Acta Cryst. B69 (2013) 249-259).
;
_refine_ls_abs_structure_Flack 0.03(4)
_refine_ls_extinction_method none
_refine_ls_goodness_of_fit_ref 1.022
_refine_ls_hydrogen_treatment mixed
_refine_ls_matrix_type full
_refine_ls_number_parameters 643
_refine_ls_number_reflns 7606
_refine_ls_number_restraints 3
_refine_ls_restrained_S_all 1.022
_refine_ls_R_factor_all 0.0418
_refine_ls_R_factor_gt 0.0378
_refine_ls_shift/su_max 0.001
_refine_ls_shift/su_mean 0.000
_refine_ls_structure_factor_coef Fsqd
_refine_ls_weighting_details 'w=1/[\s^2^(Fo^2^)+(0.0627P)^2^] where P=(Fo^2^+2Fc^2^)/3'
_refine_ls_weighting_scheme calc
_refine_ls_wR_factor_gt 0.0920
_refine_ls_wR_factor_ref 0.0933
_reflns_Friedel_coverage 0.440
_reflns_Friedel_fraction_full 0.473
_reflns_Friedel_fraction_max 0.411
_reflns_number_gt 6969
_reflns_number_total 7606
_reflns_threshold_expression 'I > 2\s(I)'
_cod_data_source_file cs7b03708_si_002.cif
_cod_data_source_block CrystalClear
_cod_depositor_comments
;
Adding full bibliography for 4514315--4514316.cif.

2020-08-12
Z value and formula fixed to values more according to usual
chemical conventions.                 miguel
;
_cod_original_formula_sum 'C60 H56 N4 O4 S2'
_cod_original_formula_weight 961.20
_cod_original_formula_units_Z 1
_cod_database_code 4514315
_shelx_space_group_comment
;
The symmetry employed for this shelxl refinement is uniquely defined
by the following loop, which should always be used as a source of
symmetry information in preference to the above space-group names.
They are only intended as comments.
;
_shelx_estimated_absorpt_t_min 0.940
_shelx_estimated_absorpt_t_max 0.968
_shelxl_version_number 2014/6

loop_
_space_group_symop_operation_xyz
'x, y, z'

loop_
_atom_site_label
_atom_site_type_symbol
_atom_site_fract_x
_atom_site_fract_y
_atom_site_fract_z
_atom_site_U_iso_or_equiv
_atom_site_adp_type
_atom_site_occupancy
_atom_site_site_symmetry_order
_atom_site_calc_flag
_atom_site_refinement_flags_posn
_atom_site_refinement_flags_adp
S1 S 0.73167(7) 0.71875(6) 0.37052(5) 0.02209(16) Uani 1 1 d . .
S2 S 1.12535(8) 1.22361(8) 1.09152(6) 0.0309(2) Uani 1 1 d . .
N1 N 0.7724(3) 0.6906(2) 0.49865(19) 0.0199(5) Uani 1 1 d . .
C39 C 0.9723(3) 1.2186(3) 1.1530(2) 0.0217(6) Uani 1 1 d . .
N3 N 1.0747(3) 1.1940(3) 0.9574(2) 0.0253(6) Uani 1 1 d . .
H3A H 1.044(4) 1.258(4) 0.925(3) 0.041(12) Uiso 1 1 d . .
O3 O 1.2017(3) 1.1270(3) 1.13054(19) 0.0451(7) Uani 1 1 d . .
O2 O 0.6438(2) 0.6075(2) 0.30731(17) 0.0307(5) Uani 1 1 d . .
O1 O 0.6741(2) 0.8336(2) 0.37631(18) 0.0306(5) Uani 1 1 d . .
C48 C 0.6334(3) 1.0397(2) 0.9819(2) 0.0182(6) Uani 1 1 d . .
C31 C 0.9682(3) 1.0959(3) 0.7732(2) 0.0209(6) Uani 1 1 d . .
C23 C 1.1125(3) 0.6976(3) 0.5485(2) 0.0162(5) Uani 1 1 d . .
C9 C 0.8915(3) 0.7499(3) 0.3179(2) 0.0204(6) Uani 1 1 d . .
C53 C 0.7373(3) 1.1055(3) 0.9302(2) 0.0192(6) Uani 1 1 d . .
C47 C 0.8136(3) 0.9288(3) 0.9827(2) 0.0193(6) Uani 1 1 d . .
H47 H 0.8694 0.8638 0.9950 0.023 Uiso 1 1 calc R U
C17 C 1.0415(3) 0.5066(3) 0.4491(2) 0.0205(6) Uani 1 1 d . .
H17 H 0.9861 0.4274 0.4161 0.025 Uiso 1 1 calc R U
N4 N 0.6827(3) 0.9316(2) 1.01329(19) 0.0197(5) Uani 1 1 d . .
C40 C 0.9291(3) 1.1144(3) 1.2042(2) 0.0240(6) Uani 1 1 d . .
H40 H 0.9837 1.0479 1.2091 0.029 Uiso 1 1 calc R U
C18 C 1.2276(3) 0.6674(3) 0.4999(2) 0.0202(6) Uani 1 1 d . .
C44 C 0.8939(4) 1.3167(3) 1.1465(2) 0.0283(7) Uani 1 1 d . .
H44 H 0.9246 1.3886 1.1122 0.034 Uiso 1 1 calc R U
C16 C 0.9939(3) 0.5929(3) 0.5140(2) 0.0187(5) Uani 1 1 d . .
C54 C 0.6088(3) 0.8379(3) 1.0704(2) 0.0214(6) Uani 1 1 d . .
H54 H 0.5550 0.8805 1.1188 0.026 Uiso 1 1 calc R U
H54A H 0.6822 0.8000 1.1177 0.026 Uiso 1 1 calc R U
C37 C 0.9930(3) 1.0703(3) 0.8951(2) 0.0213(6) Uani 1 1 d . .
C22 C 1.1325(3) 0.8130(3) 0.6139(2) 0.0223(6) Uani 1 1 d . .
H22 H 1.0565 0.8361 0.6467 0.027 Uiso 1 1 calc R U
C19 C 1.3608(3) 0.7474(3) 0.5155(3) 0.0254(6) Uani 1 1 d . .
H19 H 1.4372 0.7255 0.4826 0.030 Uiso 1 1 calc R U
C55 C 0.5042(3) 0.7338(3) 0.9944(2) 0.0186(6) Uani 1 1 d . .
C25 C 1.3294(3) 0.3839(3) 0.4642(2) 0.0205(6) Uani 1 1 d . .
C46 C 0.8522(3) 1.0329(3) 0.9323(2) 0.0187(6) Uani 1 1 d . .
C49 C 0.5075(3) 1.0836(3) 0.9967(2) 0.0235(6) Uani 1 1 d . .
H49 H 0.4375 1.0363 1.0296 0.028 Uiso 1 1 calc R U
C32 C 0.8411(3) 1.0387(3) 0.7002(2) 0.0278(7) Uani 1 1 d . .
H32 H 0.7682 0.9855 0.7257 0.033 Uiso 1 1 calc R U
C60 C 0.4779(3) 0.6151(3) 1.0299(2) 0.0234(6) Uani 1 1 d . .
H60 H 0.5232 0.6014 1.1015 0.028 Uiso 1 1 calc R U
C30 C 1.3301(3) 0.2601(3) 0.4264(2) 0.0248(6) Uani 1 1 d . .
H30 H 1.2889 0.2299 0.3517 0.030 Uiso 1 1 calc R U
C24 C 1.2702(3) 0.4736(3) 0.3886(2) 0.0243(6) Uani 1 1 d . .
H24 H 1.3519 0.5296 0.3691 0.029 Uiso 1 1 calc R U
H24A H 1.2115 0.4248 0.3199 0.029 Uiso 1 1 calc R U
O4 O 1.1968(3) 1.3527(3) 1.1082(2) 0.0530(8) Uani 1 1 d . .
C52 C 0.7144(3) 1.2218(3) 0.8937(2) 0.0222(6) Uani 1 1 d . .
H52 H 0.7815 1.2681 0.8578 0.027 Uiso 1 1 calc R U
C41 C 0.8052(4) 1.1084(3) 1.2481(2) 0.0307(7) Uani 1 1 d . .
H41 H 0.7758 1.0372 1.2837 0.037 Uiso 1 1 calc R U
C56 C 0.4357(3) 0.7521(3) 0.8903(2) 0.0244(6) Uani 1 1 d . .
H56 H 0.4513 0.8332 0.8660 0.029 Uiso 1 1 calc R U
N2 N 1.1804(3) 0.5506(2) 0.43841(18) 0.0206(5) Uani 1 1 d . .
C2 C 0.7335(3) 0.6282(3) 0.7066(2) 0.0274(7) Uani 1 1 d . .
H2 H 0.6577 0.6578 0.6603 0.033 Uiso 1 1 calc R U
C57 C 0.3443(4) 0.6532(3) 0.8210(3) 0.0306(7) Uani 1 1 d . .
H57 H 0.2981 0.6667 0.7496 0.037 Uiso 1 1 calc R U
C28 C 1.4498(3) 0.2219(3) 0.6043(3) 0.0277(7) Uani 1 1 d . .
H28 H 1.4920 0.1671 0.6516 0.033 Uiso 1 1 calc R U
C29 C 1.3896(4) 0.1795(3) 0.4953(3) 0.0285(7) Uani 1 1 d . .
H29 H 1.3891 0.0947 0.4677 0.034 Uiso 1 1 calc R U
C36 C 1.0759(3) 1.1699(3) 0.7335(2) 0.0261(6) Uani 1 1 d . .
H36 H 1.1647 1.2063 0.7819 0.031 Uiso 1 1 calc R U
C1 C 0.8459(3) 0.5908(2) 0.6634(2) 0.0192(6) Uani 1 1 d . .
C14 C 0.9895(3) 0.8605(3) 0.3577(2) 0.0238(6) Uani 1 1 d . .
H14 H 0.9695 0.9193 0.4115 0.029 Uiso 1 1 calc R U
C58 C 0.3207(3) 0.5348(3) 0.8564(3) 0.0317(7) Uani 1 1 d . .
H58 H 0.2599 0.4665 0.8086 0.038 Uiso 1 1 calc R U
C3 C 0.7308(4) 0.6228(3) 0.8175(3) 0.0320(7) Uani 1 1 d . .
H3 H 0.6531 0.6488 0.8464 0.038 Uiso 1 1 calc R U
C11 C 1.0490(4) 0.6909(3) 0.2005(3) 0.0355(8) Uani 1 1 d . .
H11 H 1.0687 0.6327 0.1461 0.043 Uiso 1 1 calc R U
C26 C 1.3882(4) 0.4249(3) 0.5750(2) 0.0274(7) Uani 1 1 d . .
H26 H 1.3870 0.5090 0.6032 0.033 Uiso 1 1 calc R U
C21 C 1.2638(3) 0.8924(3) 0.6300(3) 0.0286(7) Uani 1 1 d . .
H21 H 1.2784 0.9704 0.6751 0.034 Uiso 1 1 calc R U
C34 C 0.9265(4) 1.1364(3) 0.5519(3) 0.0343(7) Uani 1 1 d . .
H34 H 0.9112 1.1519 0.4769 0.041 Uiso 1 1 calc R U
C7 C 0.8435(3) 0.5835(3) 0.5388(2) 0.0193(6) Uani 1 1 d . .
C4 C 0.8394(4) 0.5803(3) 0.8857(2) 0.0304(7) Uani 1 1 d . .
H4 H 0.8365 0.5761 0.9612 0.036 Uiso 1 1 calc R U
C20 C 1.3767(3) 0.8604(3) 0.5812(3) 0.0304(7) Uani 1 1 d . .
H20 H 1.4659 0.9176 0.5934 0.037 Uiso 1 1 calc R U
C43 C 0.7699(4) 1.3080(3) 1.1911(3) 0.0334(8) Uani 1 1 d . .
H43 H 0.7155 1.3747 1.1873 0.040 Uiso 1 1 calc R U
C42 C 0.7245(3) 1.2024(3) 1.2414(2) 0.0321(8) Uani 1 1 d . .
C8 C 0.7483(3) 0.4571(3) 0.4868(2) 0.0260(6) Uani 1 1 d . .
H8 H 0.7480 0.4463 0.4078 0.039 Uiso 1 1 calc R U
H8A H 0.6490 0.4565 0.4978 0.039 Uiso 1 1 calc R U
H8B H 0.7873 0.3881 0.5215 0.039 Uiso 1 1 calc R U
C33 C 0.8208(4) 1.0593(3) 0.5902(2) 0.0333(8) Uani 1 1 d . .
H33 H 0.7339 1.0203 0.5409 0.040 Uiso 1 1 calc R U
C10 C 0.9205(4) 0.6651(3) 0.2394(2) 0.0288(7) Uani 1 1 d . .
H10 H 0.8534 0.5896 0.2120 0.035 Uiso 1 1 calc R U
C6 C 0.9554(4) 0.5481(3) 0.7324(3) 0.0300(7) Uani 1 1 d . .
H6 H 1.0329 0.5215 0.7036 0.036 Uiso 1 1 calc R U
C38 C 1.0883(3) 0.9686(3) 0.9095(3) 0.0294(7) Uani 1 1 d . .
H38 H 1.0380 0.8904 0.8641 0.044 Uiso 1 1 calc R U
H38A H 1.1080 0.9533 0.9870 0.044 Uiso 1 1 calc R U
H38B H 1.1801 0.9969 0.8868 0.044 Uiso 1 1 calc R U
C35 C 1.0545(4) 1.1909(3) 0.6234(2) 0.0320(7) Uani 1 1 d . .
H35 H 1.1279 1.2428 0.5972 0.038 Uiso 1 1 calc R U
C51 C 0.5910(4) 1.2673(3) 0.9116(3) 0.0280(7) Uani 1 1 d . .
H51 H 0.5753 1.3470 0.8893 0.034 Uiso 1 1 calc R U
C13 C 1.1163(3) 0.8841(3) 0.3181(3) 0.0275(7) Uani 1 1 d . .
H13 H 1.1831 0.9598 0.3451 0.033 Uiso 1 1 calc R U
C27 C 1.4479(4) 0.3449(3) 0.6437(3) 0.0334(8) Uani 1 1 d . .
H27 H 1.4880 0.3744 0.7187 0.040 Uiso 1 1 calc R U
C50 C 0.4894(3) 1.1983(3) 0.9617(3) 0.0276(7) Uani 1 1 d . .
H50 H 0.4056 1.2317 0.9718 0.033 Uiso 1 1 calc R U
C12 C 1.1480(3) 0.7999(3) 0.2401(3) 0.0289(7) Uani 1 1 d . .
C59 C 0.3855(4) 0.5165(3) 0.9608(3) 0.0299(7) Uani 1 1 d . .
H59 H 0.3669 0.4359 0.9858 0.036 Uiso 1 1 calc R U
C5 C 0.9526(4) 0.5437(4) 0.8439(3) 0.0371(8) Uani 1 1 d . .
H5 H 1.0289 0.5156 0.8908 0.045 Uiso 1 1 calc R U
C15 C 1.2891(4) 0.8257(4) 0.2000(3) 0.0437(9) Uani 1 1 d . .
H15 H 1.3690 0.8121 0.2573 0.066 Uiso 1 1 calc R U
H15A H 1.3063 0.9131 0.1832 0.066 Uiso 1 1 calc R U
H15B H 1.2835 0.7684 0.1335 0.066 Uiso 1 1 calc R U
C45 C 0.5865(4) 1.1918(5) 1.2866(3) 0.0574(12) Uani 1 1 d . .
H45 H 0.6111 1.2057 1.3671 0.086 Uiso 1 1 calc R U
H45A H 0.5286 1.1076 1.2630 0.086 Uiso 1 1 calc R U
H45B H 0.5305 1.2555 1.2588 0.086 Uiso 1 1 calc R U
H45C H 0.806(4) 0.759(3) 0.543(3) 0.022(8) Uiso 1 1 d . .

loop_
_atom_site_aniso_label
_atom_site_aniso_U_11
_atom_site_aniso_U_22
_atom_site_aniso_U_33
_atom_site_aniso_U_23
_atom_site_aniso_U_13
_atom_site_aniso_U_12
S1 0.0166(3) 0.0310(4) 0.0184(3) 0.0030(3) 0.0026(3) 0.0044(3)
S2 0.0212(4) 0.0493(5) 0.0160(3) -0.0079(3) 0.0055(3) -0.0093(3)
N1 0.0189(11) 0.0233(13) 0.0176(11) -0.0011(10) 0.0042(9) 0.0046(10)
C39 0.0216(14) 0.0288(15) 0.0118(12) -0.0038(11) 0.0056(11) -0.0044(12)
N3 0.0254(13) 0.0319(15) 0.0148(11) -0.0033(11) 0.0060(10) -0.0061(12)
O3 0.0268(12) 0.087(2) 0.0225(11) -0.0022(12) -0.0028(9) 0.0250(13)
O2 0.0260(11) 0.0392(13) 0.0212(10) 0.0015(9) -0.0011(9) -0.0040(10)
O1 0.0229(11) 0.0423(13) 0.0299(11) 0.0108(10) 0.0041(9) 0.0140(10)
C48 0.0191(13) 0.0188(13) 0.0135(11) -0.0012(10) 0.0001(10) -0.0006(11)
C31 0.0229(13) 0.0255(15) 0.0157(12) -0.0014(11) 0.0051(11) 0.0088(12)
C23 0.0153(13) 0.0205(13) 0.0148(12) 0.0072(10) 0.0029(10) 0.0068(11)
C9 0.0199(13) 0.0263(15) 0.0170(13) 0.0066(11) 0.0030(11) 0.0086(12)
C53 0.0172(12) 0.0235(14) 0.0135(11) -0.0021(10) -0.0003(10) -0.0002(11)
C47 0.0187(13) 0.0193(14) 0.0184(12) -0.0020(11) 0.0016(11) 0.0036(11)
C17 0.0210(13) 0.0256(15) 0.0149(12) 0.0019(11) 0.0006(10) 0.0080(12)
N4 0.0216(12) 0.0178(11) 0.0180(11) 0.0003(9) 0.0034(9) -0.0005(10)
C40 0.0276(15) 0.0285(15) 0.0128(12) 0.0009(11) 0.0000(11) 0.0011(13)
C18 0.0254(15) 0.0216(14) 0.0170(12) 0.0079(11) 0.0057(11) 0.0097(12)
C44 0.0360(17) 0.0227(15) 0.0225(14) -0.0034(12) 0.0055(13) -0.0027(13)
C16 0.0205(13) 0.0224(14) 0.0129(11) 0.0029(10) 0.0013(10) 0.0049(11)
C54 0.0257(15) 0.0227(14) 0.0152(12) 0.0043(11) 0.0043(11) 0.0016(12)
C37 0.0191(14) 0.0281(15) 0.0146(12) -0.0027(11) 0.0030(11) 0.0005(12)
C22 0.0229(14) 0.0224(14) 0.0238(14) 0.0049(12) 0.0060(12) 0.0078(12)
C19 0.0192(14) 0.0303(16) 0.0312(15) 0.0143(13) 0.0083(12) 0.0090(13)
C55 0.0180(13) 0.0197(13) 0.0193(13) 0.0021(11) 0.0068(11) 0.0032(11)
C25 0.0177(13) 0.0286(15) 0.0173(13) 0.0018(11) 0.0057(11) 0.0078(12)
C46 0.0184(13) 0.0226(14) 0.0132(11) -0.0021(10) 0.0012(10) 0.0017(11)
C49 0.0161(13) 0.0294(16) 0.0233(14) -0.0001(12) 0.0041(11) 0.0001(12)
C32 0.0257(15) 0.0353(17) 0.0217(14) -0.0042(13) 0.0069(12) 0.0043(13)
C60 0.0277(15) 0.0225(15) 0.0219(13) 0.0055(12) 0.0082(12) 0.0048(13)
C30 0.0234(14) 0.0312(16) 0.0190(13) -0.0034(12) 0.0047(11) 0.0048(13)
C24 0.0277(15) 0.0337(17) 0.0156(13) 0.0035(12) 0.0066(12) 0.0149(13)
O4 0.0499(15) 0.0642(17) 0.0301(12) -0.0195(12) 0.0186(11) -0.0354(14)
C52 0.0265(15) 0.0244(15) 0.0148(13) 0.0043(11) 0.0039(11) 0.0005(12)
C41 0.0352(18) 0.0398(18) 0.0115(12) 0.0001(12) 0.0053(12) -0.0103(15)
C56 0.0284(16) 0.0169(14) 0.0265(15) 0.0043(12) 0.0019(13) 0.0025(12)
N2 0.0221(12) 0.0260(12) 0.0144(10) 0.0006(9) 0.0026(9) 0.0091(10)
C2 0.0254(15) 0.0327(16) 0.0228(14) -0.0041(12) 0.0033(12) 0.0073(13)
C57 0.0292(16) 0.0260(16) 0.0311(16) 0.0004(13) -0.0045(14) 0.0020(13)
C28 0.0293(16) 0.0276(16) 0.0277(15) 0.0084(13) 0.0046(13) 0.0080(14)
C29 0.0333(17) 0.0238(15) 0.0292(16) 0.0020(13) 0.0071(14) 0.0071(13)
C36 0.0267(15) 0.0326(16) 0.0197(13) -0.0007(12) 0.0091(12) 0.0036(13)
C1 0.0207(14) 0.0182(13) 0.0168(12) 0.0009(11) 0.0031(11) -0.0008(11)
C14 0.0237(15) 0.0259(15) 0.0224(14) 0.0057(12) 0.0026(12) 0.0073(12)
C58 0.0246(16) 0.0225(16) 0.0419(19) -0.0067(14) 0.0010(14) -0.0023(13)
C3 0.0343(17) 0.0370(17) 0.0265(15) -0.0034(14) 0.0136(14) 0.0058(15)
C11 0.0409(19) 0.0384(18) 0.0324(17) 0.0011(15) 0.0177(15) 0.0119(16)
C26 0.0344(17) 0.0222(15) 0.0231(14) -0.0006(12) -0.0010(13) 0.0066(13)
C21 0.0294(16) 0.0192(15) 0.0355(17) 0.0045(13) 0.0023(14) 0.0030(13)
C34 0.0441(19) 0.0431(19) 0.0181(14) 0.0029(13) 0.0074(14) 0.0135(16)
C7 0.0191(13) 0.0240(14) 0.0158(12) 0.0008(11) 0.0042(11) 0.0068(11)
C4 0.0367(18) 0.0353(18) 0.0185(13) 0.0035(13) 0.0095(13) -0.0011(15)
C20 0.0230(15) 0.0262(16) 0.0414(18) 0.0128(14) 0.0034(13) 0.0010(13)
C43 0.0343(17) 0.0336(18) 0.0296(16) -0.0117(14) 0.0042(14) 0.0083(14)
C42 0.0270(16) 0.0425(19) 0.0192(14) -0.0137(13) 0.0054(12) -0.0093(15)
C8 0.0251(15) 0.0257(15) 0.0249(14) -0.0050(12) 0.0054(12) 0.0009(12)
C33 0.0305(17) 0.047(2) 0.0188(14) -0.0083(14) -0.0012(12) 0.0100(15)
C10 0.0333(17) 0.0288(16) 0.0238(14) -0.0006(12) 0.0080(13) 0.0027(13)
C6 0.0290(16) 0.0384(18) 0.0277(15) 0.0121(14) 0.0117(13) 0.0102(14)
C38 0.0235(15) 0.0437(19) 0.0229(14) 0.0036(13) 0.0061(12) 0.0101(14)
C35 0.0382(18) 0.0365(18) 0.0239(15) 0.0049(14) 0.0129(14) 0.0058(15)
C51 0.0320(17) 0.0299(16) 0.0225(14) 0.0079(12) -0.0007(13) 0.0112(13)
C13 0.0250(15) 0.0274(16) 0.0294(15) 0.0113(13) 0.0012(12) 0.0032(13)
C27 0.043(2) 0.0300(17) 0.0218(15) 0.0016(13) -0.0056(14) 0.0057(15)
C50 0.0218(15) 0.0332(17) 0.0289(16) 0.0037(13) 0.0034(13) 0.0105(13)
C12 0.0255(16) 0.0383(18) 0.0285(16) 0.0172(14) 0.0091(13) 0.0118(14)
C59 0.0375(18) 0.0172(14) 0.0382(18) 0.0054(13) 0.0150(15) 0.0044(13)
C5 0.0376(19) 0.051(2) 0.0275(16) 0.0155(15) 0.0100(14) 0.0126(17)
C15 0.0325(18) 0.058(2) 0.047(2) 0.0173(19) 0.0181(17) 0.0120(18)
C45 0.038(2) 0.079(3) 0.044(2) -0.029(2) 0.0191(18) -0.017(2)

loop_
_atom_type_symbol
_atom_type_description
_atom_type_scat_dispersion_real
_atom_type_scat_dispersion_imag
_atom_type_scat_source
C C 0.0033 0.0016 'International Tables Vol C Tables 4.2.6.8 and 6.1.1.4'
H H 0.0000 0.0000 'International Tables Vol C Tables 4.2.6.8 and 6.1.1.4'
N N 0.0061 0.0033 'International Tables Vol C Tables 4.2.6.8 and 6.1.1.4'
O O 0.0106 0.0060 'International Tables Vol C Tables 4.2.6.8 and 6.1.1.4'
S S 0.1246 0.1234 'International Tables Vol C Tables 4.2.6.8 and 6.1.1.4'

loop_
_geom_angle_atom_site_label_1
_geom_angle_atom_site_label_2
_geom_angle_atom_site_label_3
_geom_angle
O2 S1 O1 119.47(14)
O2 S1 N1 108.45(13)
O1 S1 N1 104.27(13)
O2 S1 C9 107.48(13)
O1 S1 C9 107.31(14)
N1 S1 C9 109.62(13)
O3 S2 O4 120.25(19)
O3 S2 N3 108.21(15)
O4 S2 N3 103.75(15)
O3 S2 C39 107.69(15)
O4 S2 C39 106.44(15)
N3 S2 C39 110.29(13)
C7 N1 S1 125.86(18)
C40 C39 C44 120.7(3)
C40 C39 S2 119.4(2)
C44 C39 S2 119.9(2)
C37 N3 S2 125.8(2)
N4 C48 C49 129.4(3)
N4 C48 C53 107.6(2)
C49 C48 C53 123.0(3)
C36 C31 C32 119.1(3)
C36 C31 C37 120.4(3)
C32 C31 C37 120.4(3)
C22 C23 C18 118.7(3)
C22 C23 C16 134.6(2)
C18 C23 C16 106.6(2)
C10 C9 C14 120.2(3)
C10 C9 S1 120.7(2)
C14 C9 S1 119.1(2)
C52 C53 C48 118.7(3)
C52 C53 C46 134.3(3)
C48 C53 C46 106.9(2)
C46 C47 N4 110.4(2)
C16 C17 N2 110.3(3)
C47 N4 C48 108.6(2)
C47 N4 C54 125.9(2)
C48 N4 C54 125.4(2)
C39 C40 C41 119.1(3)
N2 C18 C19 129.7(3)
N2 C18 C23 107.7(2)
C19 C18 C23 122.6(3)
C39 C44 C43 118.9(3)
C17 C16 C23 106.6(2)
C17 C16 C7 126.4(3)
C23 C16 C7 126.9(2)
N4 C54 C55 113.8(2)
C46 C37 N3 110.5(2)
C46 C37 C38 111.6(2)
N3 C37 C38 109.8(2)
C46 C37 C31 111.9(2)
N3 C37 C31 104.3(2)
C38 C37 C31 108.4(2)
C21 C22 C23 119.0(3)
C20 C19 C18 116.9(3)
C56 C55 C60 119.0(3)
C56 C55 C54 122.2(2)
C60 C55 C54 118.8(3)
C30 C25 C26 118.0(3)
C30 C25 C24 121.5(2)
C26 C25 C24 120.4(3)
C47 C46 C53 106.5(2)
C47 C46 C37 126.8(3)
C53 C46 C37 126.6(3)
C50 C49 C48 116.9(3)
C33 C32 C31 120.2(3)
C59 C60 C55 120.2(3)
C29 C30 C25 121.3(3)
N2 C24 C25 112.3(2)
C51 C52 C53 118.2(3)
C42 C41 C40 121.5(3)
C55 C56 C57 120.8(3)
C17 N2 C18 108.7(2)
C17 N2 C24 123.8(2)
C18 N2 C24 126.4(2)
C1 C2 C3 120.3(3)
C58 C57 C56 119.8(3)
C27 C28 C29 119.3(3)
C28 C29 C30 120.1(3)
C35 C36 C31 120.4(3)
C2 C1 C6 118.9(3)
C2 C1 C7 121.2(3)
C6 C1 C7 119.7(2)
C13 C14 C9 119.2(3)
C59 C58 C57 119.8(3)
C4 C3 C2 120.7(3)
C12 C11 C10 120.9(3)
C27 C26 C25 120.8(3)
C22 C21 C20 121.2(3)
C33 C34 C35 119.7(3)
N1 C7 C16 111.1(2)
N1 C7 C8 109.8(2)
C16 C7 C8 111.0(2)
N1 C7 C1 106.1(2)
C16 C7 C1 112.1(2)
C8 C7 C1 106.6(2)
C3 C4 C5 119.5(3)
C19 C20 C21 121.5(3)
C44 C43 C42 120.7(3)
C41 C42 C43 119.0(3)
C41 C42 C45 120.7(3)
C43 C42 C45 120.3(4)
C34 C33 C32 120.4(3)
C9 C10 C11 119.6(3)
C1 C6 C5 120.5(3)
C34 C35 C36 120.2(3)
C52 C51 C50 121.3(3)
C12 C13 C14 121.5(3)
C26 C27 C28 120.5(3)
C49 C50 C51 121.8(3)
C11 C12 C13 118.6(3)
C11 C12 C15 120.7(3)
C13 C12 C15 120.7(3)
C58 C59 C60 120.4(3)
C4 C5 C6 120.1(3)

loop_
_geom_bond_atom_site_label_1
_geom_bond_atom_site_label_2
_geom_bond_distance
S1 O2 1.434(2)
S1 O1 1.434(2)
S1 N1 1.636(3)
S1 C9 1.763(3)
S2 O3 1.429(3)
S2 O4 1.434(3)
S2 N3 1.640(2)
S2 C39 1.764(3)
N1 C7 1.503(4)
C39 C40 1.383(4)
C39 C44 1.387(4)
N3 C37 1.510(4)
C48 N4 1.383(4)
C48 C49 1.394(4)
C48 C53 1.411(4)
C31 C36 1.392(4)
C31 C32 1.394(4)
C31 C37 1.546(4)
C23 C22 1.399(4)
C23 C18 1.414(4)
C23 C16 1.444(4)
C9 C10 1.379(4)
C9 C14 1.391(4)
C53 C52 1.405(4)
C53 C46 1.439(4)
C47 C46 1.367(4)
C47 N4 1.373(3)
C17 C16 1.368(4)
C17 N2 1.370(4)
N4 C54 1.452(3)
C40 C41 1.384(4)
C18 N2 1.386(3)
C18 C19 1.392(4)
C44 C43 1.389(4)
C16 C7 1.511(4)
C54 C55 1.511(4)
C37 C46 1.507(4)
C37 C38 1.531(4)
C22 C21 1.374(4)
C19 C20 1.384(5)
C55 C56 1.383(4)
C55 C60 1.392(4)
C25 C30 1.382(4)
C25 C26 1.396(4)
C25 C24 1.504(4)
C49 C50 1.371(5)
C32 C33 1.389(4)
C60 C59 1.389(4)
C30 C29 1.382(5)
C24 N2 1.463(3)
C52 C51 1.389(4)
C41 C42 1.364(5)
C56 C57 1.388(4)
C2 C1 1.382(4)
C2 C3 1.393(4)
C57 C58 1.386(5)
C28 C27 1.382(4)
C28 C29 1.382(4)
C36 C35 1.390(4)
C1 C6 1.386(5)
C1 C7 1.543(3)
C14 C13 1.383(4)
C58 C59 1.377(5)
C3 C4 1.375(5)
C11 C12 1.381(5)
C11 C10 1.396(4)
C26 C27 1.377(5)
C21 C20 1.403(4)
C34 C33 1.385(5)
C34 C35 1.385(5)
C7 C8 1.537(4)
C4 C5 1.377(5)
C43 C42 1.395(5)
C42 C45 1.515(5)
C6 C5 1.399(4)
C51 C50 1.401(4)
C13 C12 1.383(4)
C12 C15 1.513(4)

loop_
_geom_torsion_atom_site_label_1
_geom_torsion_atom_site_label_2
_geom_torsion_atom_site_label_3
_geom_torsion_atom_site_label_4
_geom_torsion
O2 S1 N1 C7 54.7(3)
O1 S1 N1 C7 -177.0(2)
C9 S1 N1 C7 -62.3(3)
O3 S2 C39 C40 -14.5(3)
O4 S2 C39 C40 -144.7(2)
N3 S2 C39 C40 103.4(2)
O3 S2 C39 C44 167.7(2)
O4 S2 C39 C44 37.5(3)
N3 S2 C39 C44 -74.4(3)
O3 S2 N3 C37 51.6(3)
O4 S2 N3 C37 -179.6(3)
C39 S2 N3 C37 -66.0(3)
O2 S1 C9 C10 -7.3(3)
O1 S1 C9 C10 -137.0(3)
N1 S1 C9 C10 110.3(3)
O2 S1 C9 C14 173.6(2)
O1 S1 C9 C14 43.9(3)
N1 S1 C9 C14 -68.7(3)
N4 C48 C53 C52 -177.9(2)
C49 C48 C53 C52 1.2(4)
N4 C48 C53 C46 -0.3(3)
C49 C48 C53 C46 178.8(2)
C46 C47 N4 C48 0.3(3)
C46 C47 N4 C54 -179.0(2)
C49 C48 N4 C47 -179.0(3)
C53 C48 N4 C47 0.0(3)
C49 C48 N4 C54 0.3(4)
C53 C48 N4 C54 179.3(2)
C44 C39 C40 C41 0.7(4)
S2 C39 C40 C41 -177.2(2)
C22 C23 C18 N2 -179.0(2)
C16 C23 C18 N2 0.5(3)
C22 C23 C18 C19 0.6(4)
C16 C23 C18 C19 -179.9(3)
C40 C39 C44 C43 -0.8(4)
S2 C39 C44 C43 177.0(2)
N2 C17 C16 C23 -1.3(3)
N2 C17 C16 C7 175.3(3)
C22 C23 C16 C17 179.8(3)
C18 C23 C16 C17 0.5(3)
C22 C23 C16 C7 3.3(5)
C18 C23 C16 C7 -176.1(3)
C47 N4 C54 C55 -91.3(3)
C48 N4 C54 C55 89.5(3)
S2 N3 C37 C46 57.3(3)
S2 N3 C37 C38 -66.3(3)
S2 N3 C37 C31 177.7(2)
C36 C31 C37 C46 158.4(3)
C32 C31 C37 C46 -25.6(4)
C36 C31 C37 N3 39.0(3)
C32 C31 C37 N3 -145.1(3)
C36 C31 C37 C38 -78.0(3)
C32 C31 C37 C38 97.9(3)
C18 C23 C22 C21 -0.8(4)
C16 C23 C22 C21 179.9(3)
N2 C18 C19 C20 179.2(3)
C23 C18 C19 C20 -0.4(4)
N4 C54 C55 C56 -27.8(4)
N4 C54 C55 C60 151.1(3)
N4 C47 C46 C53 -0.5(3)
N4 C47 C46 C37 174.7(2)
C52 C53 C46 C47 177.5(3)
C48 C53 C46 C47 0.5(3)
C52 C53 C46 C37 2.4(5)
C48 C53 C46 C37 -174.7(2)
N3 C37 C46 C47 -116.6(3)
C38 C37 C46 C47 5.9(4)
C31 C37 C46 C47 127.7(3)
N3 C37 C46 C53 57.6(3)
C38 C37 C46 C53 -179.9(2)
C31 C37 C46 C53 -58.2(3)
N4 C48 C49 C50 176.8(3)
C53 C48 C49 C50 -2.1(4)
C36 C31 C32 C33 -2.3(4)
C37 C31 C32 C33 -178.3(3)
C56 C55 C60 C59 0.8(4)
C54 C55 C60 C59 -178.2(3)
C26 C25 C30 C29 -1.2(4)
C24 C25 C30 C29 177.5(3)
C30 C25 C24 N2 136.8(3)
C26 C25 C24 N2 -44.5(4)
C48 C53 C52 C51 0.8(4)
C46 C53 C52 C51 -176.0(3)
C39 C40 C41 C42 0.5(4)
C60 C55 C56 C57 -1.3(4)
C54 C55 C56 C57 177.6(3)
C16 C17 N2 C18 1.6(3)
C16 C17 N2 C24 170.2(2)
C19 C18 N2 C17 179.1(3)
C23 C18 N2 C17 -1.2(3)
C19 C18 N2 C24 10.9(5)
C23 C18 N2 C24 -169.5(2)
C25 C24 N2 C17 -76.1(3)
C25 C24 N2 C18 90.6(3)
C55 C56 C57 C58 0.3(5)
C27 C28 C29 C30 0.9(5)
C25 C30 C29 C28 0.1(4)
C32 C31 C36 C35 2.8(4)
C37 C31 C36 C35 178.8(3)
C3 C2 C1 C6 0.0(4)
C3 C2 C1 C7 173.9(3)
C10 C9 C14 C13 -0.3(4)
S1 C9 C14 C13 178.8(2)
C56 C57 C58 C59 1.4(5)
C1 C2 C3 C4 0.0(5)
C30 C25 C26 C27 1.4(4)
C24 C25 C26 C27 -177.4(3)
C23 C22 C21 C20 0.7(5)
S1 N1 C7 C16 63.0(3)
S1 N1 C7 C8 -60.1(3)
S1 N1 C7 C1 -174.97(19)
C17 C16 C7 N1 -118.8(3)
C23 C16 C7 N1 57.2(3)
C17 C16 C7 C8 3.7(4)
C23 C16 C7 C8 179.6(3)
C17 C16 C7 C1 122.8(3)
C23 C16 C7 C1 -61.3(4)
C2 C1 C7 N1 35.5(3)
C6 C1 C7 N1 -150.6(3)
C2 C1 C7 C16 157.0(3)
C6 C1 C7 C16 -29.2(4)
C2 C1 C7 C8 -81.5(3)
C6 C1 C7 C8 92.4(3)
C2 C3 C4 C5 0.6(5)
C18 C19 C20 C21 0.2(5)
C22 C21 C20 C19 -0.5(5)
C39 C44 C43 C42 -0.1(4)
C40 C41 C42 C43 -1.4(4)
C40 C41 C42 C45 177.9(3)
C44 C43 C42 C41 1.2(4)
C44 C43 C42 C45 -178.1(3)
C35 C34 C33 C32 1.5(5)
C31 C32 C33 C34 0.2(5)
C14 C9 C10 C11 0.2(5)
S1 C9 C10 C11 -178.9(3)
C12 C11 C10 C9 0.4(5)
C2 C1 C6 C5 -0.4(5)
C7 C1 C6 C5 -174.4(3)
C33 C34 C35 C36 -1.0(5)
C31 C36 C35 C34 -1.1(5)
C53 C52 C51 C50 -1.8(4)
C9 C14 C13 C12 -0.2(4)
C25 C26 C27 C28 -0.4(5)
C29 C28 C27 C26 -0.7(5)
C48 C49 C50 C51 1.1(4)
C52 C51 C50 C49 0.8(5)
C10 C11 C12 C13 -0.9(5)
C10 C11 C12 C15 178.2(3)
C14 C13 C12 C11 0.8(5)
C14 C13 C12 C15 -178.3(3)
C57 C58 C59 C60 -1.9(5)
C55 C60 C59 C58 0.9(4)
C3 C4 C5 C6 -1.0(5)
C1 C6 C5 C4 1.0(5)
